data_4308995
loop_
_publ_author_name
'Paul D. Benny'
'Jenny L. Green'
'Hendrik P. Engelbrecht'
'Charles L. Barnes'
'Silvia S. Jurisson'

_publ_contact_author
;
Dr. Silvia Jurisson
Department of Chemistry
University of Missouri - Columbia
Columbia, Missouri 65211 USA
;
_publ_contact_author_email JurissonS@missouri.edu
_publ_contact_author_fax (573)882-2754
_publ_section_title
;
Reactivity of Rhenium(V) Oxo Schiff Base Complexes with Phosphine
Ligands: Rearrangement and Reduction Reactions
;
_journal_name_full 'Inorganic Chemistry'
_journal_page_first 2381
_journal_page_last 2390
_journal_paper_doi 10.1021/ic048670j
_journal_volume 44
_journal_year 2005
_chemical_formula_sum 'C47 H74 F12 N4 O7 P4 Re2'
_chemical_formula_weight 1531.38
_chemical_name_systematic
;
?
;
_space_group_IT_number 14
_symmetry_cell_setting monoclinic
_symmetry_space_group_name_Hall '-P 2yn'
_symmetry_space_group_name_H-M 'P 1 21/n 1'
_atom_sites_solution_hydrogens geom
_atom_sites_solution_primary direct
_atom_sites_solution_secondary difmap
_cell_angle_alpha 90.00
_cell_angle_beta 101.861(2)
_cell_angle_gamma 90.00
_cell_formula_units_Z 4
_cell_length_a 18.1183(18)
_cell_length_b 11.5803(11)
_cell_length_c 28.519(3)
_cell_measurement_reflns_used 6097
_cell_measurement_temperature 173(2)
_cell_measurement_theta_max 27.1
_cell_measurement_theta_min 2.4
_cell_volume 5856.0(10)
_computing_cell_refinement 'SAINT (Bruker, 1998)'
_computing_data_collection 'SMART (Bruker, 1998)'
_computing_data_reduction 'SAINT (Bruker, 1998)'
_computing_molecular_graphics 'ORTEP-III (Burnett & Johnson, 1996)'
_computing_publication_material 'CIFTAB (Sheldrick, 1997)'
_computing_structure_refinement 'SHELXL-97 (Sheldrick, 1997)'
_computing_structure_solution 'SHELXS-97 (Sheldrick, 1997)'
_diffrn_ambient_temperature 173(2)
_diffrn_measured_fraction_theta_full 0.986
_diffrn_measured_fraction_theta_max 0.986
_diffrn_measurement_device_type 'Bruker SMART CCD area detector'
_diffrn_measurement_method 'omega scans'
_diffrn_radiation_monochromator graphite
_diffrn_radiation_source 'normal-focus sealed tube'
_diffrn_radiation_type MoK\a
_diffrn_radiation_wavelength 0.71073
_diffrn_reflns_av_R_equivalents 0.0296
_diffrn_reflns_av_sigmaI/netI 0.0334
_diffrn_reflns_limit_h_max 23
_diffrn_reflns_limit_h_min -22
_diffrn_reflns_limit_k_max 14
_diffrn_reflns_limit_k_min -13
_diffrn_reflns_limit_l_max 36
_diffrn_reflns_limit_l_min -25
_diffrn_reflns_number 35584
_diffrn_reflns_theta_full 27.13
_diffrn_reflns_theta_max 27.13
_diffrn_reflns_theta_min 1.23
_diffrn_standards_decay_% 0.0
_exptl_absorpt_coefficient_mu 4.327
_exptl_absorpt_correction_T_max 0.56
_exptl_absorpt_correction_T_min 0.31
_exptl_absorpt_correction_type multi-scan
_exptl_absorpt_process_details
;
Data were corrected for decay and absorption using the program SADABS
based on the method of R.H. Blessing (Acta Cryst. A51, 33-38, 1995).
;
_exptl_crystal_colour green
_exptl_crystal_density_diffrn 1.737
_exptl_crystal_density_method 'not measured'
_exptl_crystal_description prism
_exptl_crystal_F_000 3032
_exptl_crystal_size_max 0.35
_exptl_crystal_size_mid 0.30
_exptl_crystal_size_min 0.15
_refine_diff_density_max 1.277
_refine_diff_density_min -1.145
_refine_diff_density_rms 0.106
_refine_ls_extinction_method none
_refine_ls_goodness_of_fit_ref 1.040
_refine_ls_hydrogen_treatment noref
_refine_ls_matrix_type full
_refine_ls_number_parameters 702
_refine_ls_number_reflns 12784
_refine_ls_number_restraints 0
_refine_ls_restrained_S_all 1.040
_refine_ls_R_factor_all 0.0410
_refine_ls_R_factor_gt 0.0305
_refine_ls_shift/su_max 0.002
_refine_ls_shift/su_mean 0.000
_refine_ls_structure_factor_coef Fsqd
_refine_ls_weighting_details 'calc w=1/[\s^2^(Fo^2^)+(0.0331P)^2^+6.0550P] where P=(Fo^2^+2Fc^2^)/3'
_refine_ls_weighting_scheme calc
_refine_ls_wR_factor_gt 0.0675
_refine_ls_wR_factor_ref 0.0709
_reflns_number_gt 10814
_reflns_number_total 12784
_reflns_threshold_expression >2sigma(I)
_cod_data_source_file ic048670jsi20041005_112717_1.cif
_cod_data_source_block (5)
_cod_original_cell_volume 5855.9(10)
_cod_database_code 4308995

loop_
_symmetry_equiv_pos_as_xyz
'x, y, z'
'-x+1/2, y+1/2, -z+1/2'
'-x, -y, -z'
'x-1/2, -y-1/2, z-1/2'

loop_
_atom_site_label
_atom_site_type_symbol
_atom_site_fract_x
_atom_site_fract_y
_atom_site_fract_z
_atom_site_U_iso_or_equiv
_atom_site_adp_type
_atom_site_occupancy
_atom_site_symmetry_multiplicity
_atom_site_calc_flag
_atom_site_refinement_flags
_atom_site_disorder_assembly
_atom_site_disorder_group
Re1 Re 0.118089(8) 0.867544(13) 0.091186(5) 0.02328(5) Uani 1 1 d . . .
Re2 Re 0.621241(9) 0.935635(14) 0.080451(5) 0.02566(5) Uani 1 1 d . . .
P1 P 0.14572(6) 0.91381(9) 0.17787(4) 0.0249(2) Uani 1 1 d . . .
P2 P 0.64903(6) 0.95922(9) 0.16922(4) 0.0279(2) Uani 1 1 d . . .
P3 P -0.07951(7) 0.42354(11) 0.14215(4) 0.0384(3) Uani 1 1 d . . .
P4 P 0.41693(9) 1.40404(12) 0.13132(5) 0.0517(3) Uani 1 1 d . . .
F1 F -0.0156(2) 0.3545(3) 0.12366(17) 0.0949(15) Uani 1 1 d . . .
F2 F -0.13507(17) 0.3163(3) 0.12837(11) 0.0595(8) Uani 1 1 d . . .
F3 F -0.1433(2) 0.4909(4) 0.16002(16) 0.0951(13) Uani 1 1 d . . .
F4 F -0.0225(2) 0.5292(3) 0.15601(11) 0.0645(9) Uani 1 1 d . . .
F5 F -0.1058(3) 0.4746(4) 0.09021(13) 0.1154(17) Uani 1 1 d . . .
F6 F -0.05081(19) 0.3722(3) 0.19370(11) 0.0691(10) Uani 1 1 d . . .
F7 F 0.3573(3) 1.3208(5) 0.1007(2) 0.144(3) Uani 1 1 d . . .
F8 F 0.4701(2) 1.5000(5) 0.15827(17) 0.1195(19) Uani 1 1 d . . .
F9 F 0.4491(3) 1.3086(7) 0.1633(3) 0.233(5) Uani 1 1 d . . .
F10 F 0.3762(4) 1.5091(5) 0.1000(2) 0.146(2) Uani 1 1 d . . .
F11 F 0.3564(2) 1.4261(4) 0.16352(15) 0.0900(12) Uani 1 1 d . . .
F12 F 0.4709(3) 1.3877(4) 0.0970(2) 0.162(3) Uani 1 1 d . . .
O1A O 0.14732(17) 1.0337(2) 0.08256(9) 0.0304(6) Uani 1 1 d . . .
O2A O 0.22861(14) 0.8309(2) 0.10089(9) 0.0242(5) Uani 1 1 d . . .
O3A O 0.02716(16) 0.8878(3) 0.09526(10) 0.0319(6) Uani 1 1 d . . .
N1A N 0.11448(19) 0.8400(3) 0.01827(11) 0.0265(7) Uani 1 1 d . . .
N2A N 0.10831(18) 0.6888(3) 0.09596(11) 0.0257(7) Uani 1 1 d . . .
C1A C 0.1297(2) 1.0912(4) 0.04211(15) 0.0323(9) Uani 1 1 d . . .
C2A C 0.1067(3) 1.0429(4) -0.00183(15) 0.0359(10) Uani 1 1 d . . .
H2A H 0.0898 1.0950 -0.0275 0.043 Uiso 1 1 calc R . .
C3A C 0.1048(2) 0.9231(4) -0.01414(14) 0.0312(9) Uani 1 1 d . . .
C4A C 0.1255(2) 0.7193(3) 0.00407(15) 0.0314(9) Uani 1 1 d . . .
H4A1 H 0.1737 0.6900 0.0234 0.038 Uiso 1 1 calc R . .
H4A2 H 0.1297 0.7180 -0.0300 0.038 Uiso 1 1 calc R . .
C5A C 0.0617(3) 0.6385(4) 0.01068(15) 0.0365(10) Uani 1 1 d . . .
H5A1 H 0.0759 0.5583 0.0044 0.044 Uiso 1 1 calc R . .
H5A2 H 0.0159 0.6583 -0.0134 0.044 Uiso 1 1 calc R . .
C6A C 0.0429(2) 0.6438(4) 0.06093(15) 0.0326(9) Uani 1 1 d . . .
H6A1 H -0.0013 0.6946 0.0602 0.039 Uiso 1 1 calc R . .
H6A2 H 0.0299 0.5656 0.0707 0.039 Uiso 1 1 calc R . .
C7A C 0.1595(2) 0.6167(3) 0.11940(14) 0.0291(9) Uani 1 1 d . . .
C8A C 0.2325(2) 0.6550(3) 0.14289(14) 0.0293(9) Uani 1 1 d . . .
H8A H 0.2589 0.6108 0.1691 0.035 Uiso 1 1 calc R . .
C9A C 0.2665(2) 0.7511(3) 0.12990(13) 0.0272(8) Uani 1 1 d . . .
C10A C 0.1384(3) 1.2191(4) 0.04918(17) 0.0452(12) Uani 1 1 d . . .
H10A H 0.1052 1.2459 0.0700 0.068 Uiso 1 1 calc R . .
H10B H 0.1250 1.2581 0.0181 0.068 Uiso 1 1 calc R . .
H10C H 0.1909 1.2370 0.0641 0.068 Uiso 1 1 calc R . .
C11A C 0.0934(3) 0.8974(4) -0.06668(15) 0.0445(12) Uani 1 1 d . . .
H11A H 0.1420 0.8791 -0.0748 0.067 Uiso 1 1 calc R . .
H11B H 0.0713 0.9650 -0.0851 0.067 Uiso 1 1 calc R . .
H11C H 0.0593 0.8313 -0.0745 0.067 Uiso 1 1 calc R . .
C12A C 0.1467(3) 0.4878(4) 0.11751(17) 0.0386(10) Uani 1 1 d . . .
H12A H 0.0990 0.4702 0.1271 0.058 Uiso 1 1 calc R . .
H12B H 0.1882 0.4495 0.1394 0.058 Uiso 1 1 calc R . .
H12C H 0.1446 0.4601 0.0848 0.058 Uiso 1 1 calc R . .
C13A C 0.3495(2) 0.7698(4) 0.14318(16) 0.0346(9) Uani 1 1 d . . .
H13A H 0.3708 0.7675 0.1143 0.052 Uiso 1 1 calc R . .
H13B H 0.3725 0.7090 0.1653 0.052 Uiso 1 1 calc R . .
H13C H 0.3598 0.8452 0.1587 0.052 Uiso 1 1 calc R . .
C14A C 0.2433(2) 0.9509(3) 0.20324(13) 0.0273(8) Uani 1 1 d . . .
C15A C 0.2766(2) 1.0420(4) 0.18305(15) 0.0331(9) Uani 1 1 d . . .
H15A H 0.2483 1.0835 0.1567 0.040 Uiso 1 1 calc R . .
C16A C 0.3508(3) 1.0718(4) 0.20146(16) 0.0383(10) Uani 1 1 d . . .
H16A H 0.3730 1.1344 0.1878 0.046 Uiso 1 1 calc R . .
C17A C 0.3929(3) 1.0119(4) 0.23924(17) 0.0435(12) Uani 1 1 d . . .
H17A H 0.4440 1.0323 0.2513 0.052 Uiso 1 1 calc R . .
C18A C 0.3604(3) 0.9211(4) 0.25992(16) 0.0416(11) Uani 1 1 d . . .
H18A H 0.3892 0.8804 0.2864 0.050 Uiso 1 1 calc R . .
C19A C 0.2859(2) 0.8904(4) 0.24174(15) 0.0359(10) Uani 1 1 d . . .
H19A H 0.2639 0.8279 0.2556 0.043 Uiso 1 1 calc R . .
C20A C 0.0932(3) 1.0458(4) 0.18425(15) 0.0336(9) Uani 1 1 d . . .
H20A H 0.1074 1.1054 0.1628 0.040 Uiso 1 1 calc R . .
H20B H 0.0388 1.0297 0.1731 0.040 Uiso 1 1 calc R . .
C21A C 0.1054(3) 1.0958(4) 0.23497(16) 0.0406(11) Uani 1 1 d . . .
H21A H 0.0924 1.0375 0.2568 0.061 Uiso 1 1 calc R . .
H21B H 0.0732 1.1639 0.2349 0.061 Uiso 1 1 calc R . .
H21C H 0.1584 1.1181 0.2456 0.061 Uiso 1 1 calc R . .
C22A C 0.1171(2) 0.8093(4) 0.21835(14) 0.0322(9) Uani 1 1 d . . .
H22A H 0.1449 0.7363 0.2170 0.039 Uiso 1 1 calc R . .
H22B H 0.1306 0.8391 0.2516 0.039 Uiso 1 1 calc R . .
C23A C 0.0330(3) 0.7852(4) 0.20578(18) 0.0452(11) Uani 1 1 d . . .
H23A H 0.0052 0.8573 0.2071 0.068 Uiso 1 1 calc R . .
H23B H 0.0198 0.7299 0.2287 0.068 Uiso 1 1 calc R . .
H23C H 0.0197 0.7529 0.1734 0.068 Uiso 1 1 calc R . .
O1B O 0.66193(16) 1.0984(2) 0.07753(10) 0.0311(6) Uani 1 1 d . . .
O2B O 0.73073(15) 0.8890(2) 0.09054(9) 0.0275(6) Uani 1 1 d . . .
O3B O 0.53194(16) 0.9706(3) 0.08382(10) 0.0355(7) Uani 1 1 d . . .
N1B N 0.61741(18) 0.9178(3) 0.00728(11) 0.0265(7) Uani 1 1 d . . .
N2B N 0.60412(19) 0.7576(3) 0.08263(12) 0.0308(8) Uani 1 1 d . . .
C1B C 0.6802(2) 1.1493(3) 0.04069(14) 0.0291(9) Uani 1 1 d . . .
C2B C 0.6813(2) 1.0978(4) -0.00230(15) 0.0333(9) Uani 1 1 d . . .
H2B H 0.7043 1.1404 -0.0239 0.040 Uiso 1 1 calc R . .
C3B C 0.6518(2) 0.9876(4) -0.01844(14) 0.0292(9) Uani 1 1 d . . .
C4B C 0.5799(2) 0.8133(4) -0.01653(15) 0.0335(9) Uani 1 1 d . . .
H4B1 H 0.6163 0.7485 -0.0124 0.040 Uiso 1 1 calc R . .
H4B2 H 0.5634 0.8281 -0.0513 0.040 Uiso 1 1 calc R . .
C5B C 0.5123(2) 0.7800(4) 0.00424(15) 0.0359(10) Uani 1 1 d . . .
H5B1 H 0.4787 0.7299 -0.0190 0.043 Uiso 1 1 calc R . .
H5B2 H 0.4838 0.8508 0.0085 0.043 Uiso 1 1 calc R . .
C6B C 0.5327(3) 0.7169(4) 0.05221(16) 0.0427(11) Uani 1 1 d . . .
H6B1 H 0.4915 0.7275 0.0698 0.051 Uiso 1 1 calc R . .
H6B2 H 0.5370 0.6332 0.0461 0.051 Uiso 1 1 calc R . .
C7B C 0.6507(3) 0.6827(4) 0.10744(15) 0.0336(9) Uani 1 1 d . . .
C8B C 0.7262(2) 0.7109(4) 0.12951(15) 0.0350(10) Uani 1 1 d . . .
H8B H 0.7515 0.6618 0.1544 0.042 Uiso 1 1 calc R . .
C9B C 0.7647(2) 0.8041(4) 0.11733(14) 0.0304(9) Uani 1 1 d . . .
C10B C 0.7016(3) 1.2731(4) 0.04956(16) 0.0375(10) Uani 1 1 d . . .
H10D H 0.6598 1.3150 0.0588 0.056 Uiso 1 1 calc R . .
H10E H 0.7126 1.3071 0.0203 0.056 Uiso 1 1 calc R . .
H10F H 0.7463 1.2783 0.0754 0.056 Uiso 1 1 calc R . .
C11B C 0.6572(3) 0.9557(4) -0.06877(16) 0.0388(10) Uani 1 1 d . . .
H11D H 0.6756 0.8762 -0.0693 0.058 Uiso 1 1 calc R . .
H11E H 0.6922 1.0082 -0.0800 0.058 Uiso 1 1 calc R . .
H11F H 0.6072 0.9617 -0.0898 0.058 Uiso 1 1 calc R . .
C12B C 0.6270(3) 0.5590(4) 0.1119(2) 0.0516(13) Uani 1 1 d . . .
H12D H 0.5778 0.5573 0.1211 0.077 Uiso 1 1 calc R . .
H12E H 0.6644 0.5197 0.1364 0.077 Uiso 1 1 calc R . .
H12F H 0.6233 0.5197 0.0811 0.077 Uiso 1 1 calc R . .
C13B C 0.8489(2) 0.8126(4) 0.13104(18) 0.0433(11) Uani 1 1 d . . .
H13D H 0.8692 0.8309 0.1026 0.065 Uiso 1 1 calc R . .
H13E H 0.8696 0.7388 0.1445 0.065 Uiso 1 1 calc R . .
H13F H 0.8629 0.8737 0.1550 0.065 Uiso 1 1 calc R . .
C14B C 0.7462(2) 0.9858(4) 0.19836(14) 0.0296(9) Uani 1 1 d . . .
C15B C 0.7858(3) 1.0763(4) 0.18164(16) 0.0397(10) Uani 1 1 d . . .
H15B H 0.7624 1.1201 0.1545 0.048 Uiso 1 1 calc R . .
C16B C 0.8591(3) 1.1016(5) 0.20487(18) 0.0471(12) Uani 1 1 d . . .
H16B H 0.8850 1.1641 0.1938 0.056 Uiso 1 1 calc R . .
C17B C 0.8944(3) 1.0387(4) 0.24304(18) 0.0465(12) Uani 1 1 d . . .
H17B H 0.9449 1.0566 0.2582 0.056 Uiso 1 1 calc R . .
C18B C 0.8572(3) 0.9484(4) 0.26006(17) 0.0438(11) Uani 1 1 d . . .
H18B H 0.8817 0.9048 0.2870 0.053 Uiso 1 1 calc R . .
C19B C 0.7837(3) 0.9221(4) 0.23746(16) 0.0376(10) Uani 1 1 d . . .
H19B H 0.7585 0.8595 0.2489 0.045 Uiso 1 1 calc R . .
C20B C 0.6010(3) 1.0918(4) 0.18110(16) 0.0383(10) Uani 1 1 d . . .
H20C H 0.6179 1.1554 0.1626 0.046 Uiso 1 1 calc R . .
H20D H 0.5462 1.0815 0.1688 0.046 Uiso 1 1 calc R . .
C21B C 0.6132(3) 1.1285(5) 0.23332(18) 0.0523(13) Uani 1 1 d . . .
H21D H 0.5941 1.0683 0.2519 0.078 Uiso 1 1 calc R . .
H21E H 0.5862 1.2009 0.2357 0.078 Uiso 1 1 calc R . .
H21F H 0.6672 1.1400 0.2460 0.078 Uiso 1 1 calc R . .
C22B C 0.6158(2) 0.8476(4) 0.20509(15) 0.0334(9) Uani 1 1 d . . .
H22C H 0.6451 0.7761 0.2036 0.040 Uiso 1 1 calc R . .
H22D H 0.6250 0.8730 0.2389 0.040 Uiso 1 1 calc R . .
C23B C 0.5320(3) 0.8212(5) 0.18811(17) 0.0446(12) Uani 1 1 d . . .
H23D H 0.5024 0.8903 0.1917 0.067 Uiso 1 1 calc R . .
H23E H 0.5176 0.7583 0.2074 0.067 Uiso 1 1 calc R . .
H23F H 0.5222 0.7982 0.1543 0.067 Uiso 1 1 calc R . .
O1M O 0.2384(4) 1.4863(6) 0.0261(2) 0.093(3) Uani 0.746(9) 1 d P . .
O1M' O 0.3389(12) 1.4658(18) -0.0032(7) 0.093(7) Uiso 0.254(9) 1 d P . .
CC1M C 0.2544(5) 1.4250(7) -0.0124(3) 0.086(2) Uani 1 1 d . . .

loop_
_atom_site_aniso_label
_atom_site_aniso_U_11
_atom_site_aniso_U_22
_atom_site_aniso_U_33
_atom_site_aniso_U_23
_atom_site_aniso_U_13
_atom_site_aniso_U_12
Re1 0.02467(8) 0.02230(8) 0.02227(8) -0.00215(6) 0.00340(6) 0.00083(6)
Re2 0.02595(8) 0.02652(8) 0.02520(8) -0.00007(6) 0.00687(6) 0.00268(6)
P1 0.0264(5) 0.0245(5) 0.0240(5) -0.0018(4) 0.0058(4) 0.0000(4)
P2 0.0289(5) 0.0296(5) 0.0263(5) -0.0003(4) 0.0085(4) 0.0014(4)
P3 0.0451(7) 0.0395(7) 0.0300(6) -0.0057(5) 0.0061(5) -0.0043(5)
P4 0.0695(10) 0.0425(7) 0.0465(8) -0.0101(6) 0.0200(7) -0.0083(7)
F1 0.069(2) 0.090(3) 0.142(4) -0.070(3) 0.060(3) -0.032(2)
F2 0.0490(18) 0.065(2) 0.0637(19) -0.0200(16) 0.0103(15) -0.0202(15)
F3 0.065(2) 0.094(3) 0.124(3) -0.043(3) 0.015(2) 0.025(2)
F4 0.091(3) 0.0449(18) 0.0563(19) -0.0090(14) 0.0121(17) -0.0277(17)
F5 0.157(4) 0.126(4) 0.046(2) 0.022(2) -0.019(2) -0.050(3)
F6 0.071(2) 0.077(2) 0.0507(18) 0.0218(17) -0.0070(16) -0.0184(18)
F7 0.151(5) 0.133(4) 0.178(5) -0.115(4) 0.107(4) -0.085(4)
F8 0.083(3) 0.165(5) 0.116(4) -0.088(3) 0.031(3) -0.046(3)
F9 0.127(5) 0.248(8) 0.355(10) 0.241(8) 0.123(6) 0.121(5)
F10 0.197(6) 0.106(4) 0.127(4) 0.039(4) 0.012(4) 0.002(4)
F11 0.071(3) 0.114(3) 0.089(3) -0.020(2) 0.024(2) 0.005(2)
F12 0.209(6) 0.123(4) 0.212(6) -0.113(4) 0.177(5) -0.103(4)
O1A 0.0418(17) 0.0214(14) 0.0267(14) 0.0035(11) 0.0041(12) 0.0008(12)
O2A 0.0265(14) 0.0225(13) 0.0242(13) -0.0010(10) 0.0064(11) -0.0014(11)
O3A 0.0298(15) 0.0369(16) 0.0284(15) -0.0058(12) 0.0046(12) 0.0040(13)
N1A 0.0315(18) 0.0247(17) 0.0235(16) -0.0030(13) 0.0062(13) 0.0005(14)
N2A 0.0271(17) 0.0255(17) 0.0252(16) -0.0050(13) 0.0070(13) -0.0038(14)
C1A 0.036(2) 0.025(2) 0.036(2) 0.0029(17) 0.0047(18) 0.0046(18)
C2A 0.048(3) 0.029(2) 0.029(2) 0.0044(17) 0.0049(19) 0.007(2)
C3A 0.033(2) 0.033(2) 0.025(2) -0.0005(17) -0.0006(16) 0.0052(18)
C4A 0.038(2) 0.028(2) 0.029(2) -0.0049(17) 0.0074(17) 0.0004(18)
C5A 0.045(3) 0.031(2) 0.032(2) -0.0065(18) 0.0049(19) -0.006(2)
C6A 0.030(2) 0.030(2) 0.037(2) -0.0059(18) 0.0071(17) -0.0071(18)
C7A 0.037(2) 0.025(2) 0.027(2) -0.0010(16) 0.0114(17) -0.0011(17)
C8A 0.034(2) 0.025(2) 0.028(2) 0.0032(16) 0.0048(16) 0.0058(17)
C9A 0.028(2) 0.029(2) 0.0249(19) -0.0019(16) 0.0058(15) 0.0047(17)
C10A 0.065(3) 0.026(2) 0.040(3) 0.0032(19) 0.002(2) 0.000(2)
C11A 0.068(3) 0.037(3) 0.025(2) 0.0016(18) 0.004(2) 0.016(2)
C12A 0.046(3) 0.023(2) 0.048(3) 0.0042(19) 0.014(2) -0.001(2)
C13A 0.028(2) 0.031(2) 0.043(2) -0.0022(19) 0.0042(18) 0.0023(18)
C14A 0.031(2) 0.031(2) 0.0204(19) -0.0057(15) 0.0065(15) -0.0006(17)
C15A 0.034(2) 0.032(2) 0.034(2) -0.0049(17) 0.0095(18) -0.0031(18)
C16A 0.038(3) 0.037(2) 0.041(3) -0.015(2) 0.011(2) -0.009(2)
C17A 0.029(2) 0.054(3) 0.047(3) -0.022(2) 0.006(2) -0.008(2)
C18A 0.036(3) 0.048(3) 0.035(2) -0.009(2) -0.0042(19) 0.007(2)
C19A 0.036(2) 0.039(2) 0.031(2) -0.0016(18) 0.0020(18) 0.001(2)
C20A 0.039(2) 0.026(2) 0.037(2) -0.0004(17) 0.0113(19) 0.0061(18)
C21A 0.051(3) 0.036(2) 0.039(3) -0.010(2) 0.017(2) -0.001(2)
C22A 0.037(2) 0.032(2) 0.028(2) 0.0008(17) 0.0091(17) -0.0008(19)
C23A 0.038(3) 0.046(3) 0.055(3) 0.002(2) 0.018(2) -0.007(2)
O1B 0.0404(17) 0.0257(14) 0.0275(15) -0.0019(11) 0.0078(12) 0.0009(13)
O2B 0.0298(15) 0.0274(14) 0.0265(14) 0.0008(11) 0.0088(11) 0.0025(12)
O3B 0.0300(16) 0.0439(18) 0.0332(16) -0.0013(13) 0.0077(12) 0.0070(13)
N1B 0.0278(18) 0.0269(17) 0.0257(17) -0.0009(13) 0.0076(13) 0.0037(14)
N2B 0.0304(19) 0.0267(18) 0.0372(19) 0.0025(15) 0.0114(15) -0.0026(15)
C1B 0.026(2) 0.029(2) 0.032(2) 0.0029(17) 0.0046(16) 0.0025(17)
C2B 0.032(2) 0.034(2) 0.035(2) 0.0018(18) 0.0089(18) -0.0036(18)
C3B 0.025(2) 0.034(2) 0.029(2) 0.0014(17) 0.0062(16) 0.0049(17)
C4B 0.038(2) 0.030(2) 0.033(2) -0.0052(18) 0.0103(18) -0.0027(19)
C5B 0.029(2) 0.040(2) 0.037(2) -0.0065(19) 0.0038(18) -0.0059(19)
C6B 0.044(3) 0.048(3) 0.037(2) -0.004(2) 0.009(2) -0.019(2)
C7B 0.043(3) 0.026(2) 0.036(2) -0.0011(18) 0.0172(19) -0.0029(19)
C8B 0.040(2) 0.034(2) 0.032(2) 0.0055(18) 0.0100(18) 0.0075(19)
C9B 0.031(2) 0.032(2) 0.029(2) -0.0020(17) 0.0064(16) 0.0070(18)
C10B 0.041(3) 0.028(2) 0.044(3) -0.0006(19) 0.009(2) -0.0037(19)
C11B 0.043(3) 0.040(3) 0.036(2) -0.0041(19) 0.016(2) -0.003(2)
C12B 0.061(4) 0.032(3) 0.064(3) 0.010(2) 0.018(3) -0.006(2)
C13B 0.034(3) 0.044(3) 0.052(3) 0.003(2) 0.009(2) 0.009(2)
C14B 0.031(2) 0.032(2) 0.027(2) -0.0043(17) 0.0085(16) 0.0017(18)
C15B 0.044(3) 0.038(3) 0.037(2) 0.000(2) 0.008(2) -0.004(2)
C16B 0.044(3) 0.047(3) 0.052(3) -0.008(2) 0.012(2) -0.018(2)
C17B 0.037(3) 0.051(3) 0.048(3) -0.017(2) 0.003(2) -0.009(2)
C18B 0.042(3) 0.046(3) 0.039(3) -0.004(2) 0.000(2) 0.004(2)
C19B 0.039(3) 0.038(2) 0.034(2) -0.0012(19) 0.0049(19) -0.003(2)
C20B 0.042(3) 0.035(2) 0.040(2) -0.0019(19) 0.013(2) 0.006(2)
C21B 0.070(4) 0.050(3) 0.043(3) -0.007(2) 0.026(3) 0.009(3)
C22B 0.035(2) 0.036(2) 0.031(2) 0.0009(18) 0.0119(18) -0.0010(19)
C23B 0.036(3) 0.056(3) 0.046(3) 0.003(2) 0.018(2) -0.008(2)
O1M 0.100(5) 0.109(6) 0.080(5) 0.024(4) 0.042(4) 0.050(4)
CC1M 0.098(6) 0.090(5) 0.079(5) 0.007(4) 0.040(4) 0.027(4)

loop_
_atom_type_symbol
_atom_type_description
_atom_type_scat_dispersion_real
_atom_type_scat_dispersion_imag
_atom_type_scat_source
C C 0.0033 0.0016 'International Tables Vol C Tables 4.2.6.8 and 6.1.1.4'
H H 0.0000 0.0000 'International Tables Vol C Tables 4.2.6.8 and 6.1.1.4'
N N 0.0061 0.0033 'International Tables Vol C Tables 4.2.6.8 and 6.1.1.4'
O O 0.0106 0.0060 'International Tables Vol C Tables 4.2.6.8 and 6.1.1.4'
F F 0.0171 0.0103 'International Tables Vol C Tables 4.2.6.8 and 6.1.1.4'
P P 0.1023 0.0942 'International Tables Vol C Tables 4.2.6.8 and 6.1.1.4'
Re Re -1.0185 7.2310 'International Tables Vol C Tables 4.2.6.8 and 6.1.1.4'

loop_
_geom_angle_atom_site_label_1
_geom_angle_atom_site_label_2
_geom_angle_atom_site_label_3
_geom_angle
_geom_angle_site_symmetry_1
_geom_angle_site_symmetry_3
_geom_angle_publ_flag
O3A Re1 O2A 167.63(12) . . ?
O3A Re1 O1A 99.18(13) . . ?
O2A Re1 O1A 86.52(11) . . ?
O3A Re1 N2A 92.07(13) . . ?
O2A Re1 N2A 82.93(11) . . ?
O1A Re1 N2A 168.48(12) . . ?
O3A Re1 N1A 104.92(13) . . ?
O2A Re1 N1A 86.06(11) . . ?
O1A Re1 N1A 88.82(12) . . ?
N2A Re1 N1A 85.86(12) . . ?
O3A Re1 P1 84.35(9) . . ?
O2A Re1 P1 85.24(7) . . ?
O1A Re1 P1 84.92(8) . . ?
N2A Re1 P1 98.75(9) . . ?
N1A Re1 P1 169.57(9) . . ?
O3B Re2 O2B 168.65(12) . . ?
O3B Re2 O1B 98.04(13) . . ?
O2B Re2 O1B 84.24(11) . . ?
O3B Re2 N1B 104.21(13) . . ?
O2B Re2 N1B 86.89(11) . . ?
O1B Re2 N1B 89.33(12) . . ?
O3B Re2 N2B 94.88(14) . . ?
O2B Re2 N2B 83.06(12) . . ?
O1B Re2 N2B 167.08(12) . . ?
N1B Re2 N2B 87.56(13) . . ?
O3B Re2 P2 84.94(10) . . ?
O2B Re2 P2 84.09(8) . . ?
O1B Re2 P2 86.60(8) . . ?
N1B Re2 P2 170.44(9) . . ?
N2B Re2 P2 94.49(10) . . ?
C14A P1 C22A 106.58(19) . . ?
C14A P1 C20A 104.2(2) . . ?
C22A P1 C20A 105.7(2) . . ?
C14A P1 Re1 115.38(12) . . ?
C22A P1 Re1 117.62(14) . . ?
C20A P1 Re1 106.11(14) . . ?
C14B P2 C22B 105.3(2) . . ?
C14B P2 C20B 103.1(2) . . ?
C22B P2 C20B 105.4(2) . . ?
C14B P2 Re2 117.32(13) . . ?
C22B P2 Re2 118.07(15) . . ?
C20B P2 Re2 105.99(15) . . ?
F3 P3 F6 90.5(2) . . ?
F3 P3 F5 91.0(3) . . ?
F6 P3 F5 178.3(3) . . ?
F3 P3 F1 179.4(2) . . ?
F6 P3 F1 89.8(2) . . ?
F5 P3 F1 88.7(3) . . ?
F3 P3 F2 89.8(2) . . ?
F6 P3 F2 90.39(18) . . ?
F5 P3 F2 90.4(2) . . ?
F1 P3 F2 89.60(18) . . ?
F3 P3 F4 91.2(2) . . ?
F6 P3 F4 89.17(18) . . ?
F5 P3 F4 90.0(2) . . ?
F1 P3 F4 89.35(19) . . ?
F2 P3 F4 178.9(2) . . ?
F9 P4 F12 94.6(4) . . ?
F9 P4 F8 95.9(5) . . ?
F12 P4 F8 89.6(2) . . ?
F9 P4 F7 91.4(5) . . ?
F12 P4 F7 91.4(2) . . ?
F8 P4 F7 172.6(4) . . ?
F9 P4 F11 89.7(3) . . ?
F12 P4 F11 175.4(4) . . ?
F8 P4 F11 91.7(2) . . ?
F7 P4 F11 86.7(2) . . ?
F9 P4 F10 174.3(3) . . ?
F12 P4 F10 91.1(4) . . ?
F8 P4 F10 84.3(3) . . ?
F7 P4 F10 88.3(4) . . ?
F11 P4 F10 84.6(3) . . ?
C1A O1A Re1 124.5(3) . . ?
C9A O2A Re1 127.1(2) . . ?
C3A N1A C4A 120.2(3) . . ?
C3A N1A Re1 123.9(3) . . ?
C4A N1A Re1 116.0(2) . . ?
C7A N2A C6A 120.0(3) . . ?
C7A N2A Re1 126.9(3) . . ?
C6A N2A Re1 111.9(3) . . ?
O1A C1A C2A 125.1(4) . . ?
O1A C1A C10A 112.5(4) . . ?
C2A C1A C10A 122.4(4) . . ?
C1A C2A C3A 127.9(4) . . ?
N1A C3A C2A 122.8(4) . . ?
N1A C3A C11A 121.7(4) . . ?
C2A C3A C11A 115.4(4) . . ?
N1A C4A C5A 113.3(3) . . ?
C4A C5A C6A 114.1(3) . . ?
N2A C6A C5A 110.0(3) . . ?
N2A C7A C8A 121.9(4) . . ?
N2A C7A C12A 121.3(4) . . ?
C8A C7A C12A 116.4(4) . . ?
C9A C8A C7A 123.7(4) . . ?
O2A C9A C8A 122.2(4) . . ?
O2A C9A C13A 114.9(3) . . ?
C8A C9A C13A 122.7(4) . . ?
C19A C14A C15A 119.2(4) . . ?
C19A C14A P1 122.1(3) . . ?
C15A C14A P1 118.8(3) . . ?
C16A C15A C14A 120.1(4) . . ?
C17A C16A C15A 120.7(4) . . ?
C16A C17A C18A 119.9(4) . . ?
C19A C18A C17A 119.8(4) . . ?
C18A C19A C14A 120.2(4) . . ?
C21A C20A P1 115.7(3) . . ?
C23A C22A P1 112.1(3) . . ?
C1B O1B Re2 127.3(3) . . ?
C9B O2B Re2 127.7(2) . . ?
C3B N1B C4B 117.8(3) . . ?
C3B N1B Re2 124.7(3) . . ?
C4B N1B Re2 117.2(2) . . ?
C7B N2B C6B 119.6(4) . . ?
C7B N2B Re2 125.8(3) . . ?
C6B N2B Re2 114.5(3) . . ?
O1B C1B C2B 125.3(4) . . ?
O1B C1B C10B 113.4(4) . . ?
C2B C1B C10B 121.3(4) . . ?
C1B C2B C3B 127.4(4) . . ?
N1B C3B C2B 123.6(4) . . ?
N1B C3B C11B 120.5(4) . . ?
C2B C3B C11B 115.8(4) . . ?
N1B C4B C5B 111.1(3) . . ?
C4B C5B C6B 113.9(4) . . ?
N2B C6B C5B 113.2(3) . . ?
N2B C7B C8B 122.8(4) . . ?
N2B C7B C12B 120.6(4) . . ?
C8B C7B C12B 116.5(4) . . ?
C9B C8B C7B 124.3(4) . . ?
O2B C9B C8B 122.2(4) . . ?
O2B C9B C13B 115.6(4) . . ?
C8B C9B C13B 122.1(4) . . ?
C19B C14B C15B 117.8(4) . . ?
C19B C14B P2 123.1(3) . . ?
C15B C14B P2 119.1(3) . . ?
C16B C15B C14B 120.0(4) . . ?
C17B C16B C15B 121.1(5) . . ?
C16B C17B C18B 120.3(5) . . ?
C17B C18B C19B 119.5(5) . . ?
C18B C19B C14B 121.3(4) . . ?
C21B C20B P2 115.9(3) . . ?
C23B C22B P2 112.7(3) . . ?
O1M CC1M O1M' 93.9(10) . . ?

loop_
_geom_bond_atom_site_label_1
_geom_bond_atom_site_label_2
_geom_bond_distance
_geom_bond_site_symmetry_2
_geom_bond_publ_flag
Re1 O3A 1.691(3) . ?
Re1 O2A 2.010(3) . ?
Re1 O1A 2.024(3) . ?
Re1 N2A 2.084(3) . ?
Re1 N1A 2.091(3) . ?
Re1 P1 2.4779(10) . ?
Re2 O3B 1.690(3) . ?
Re2 O2B 2.019(3) . ?
Re2 O1B 2.032(3) . ?
Re2 N1B 2.084(3) . ?
Re2 N2B 2.088(3) . ?
Re2 P2 2.4925(11) . ?
P1 C14A 1.818(4) . ?
P1 C22A 1.820(4) . ?
P1 C20A 1.829(4) . ?
P2 C14B 1.812(4) . ?
P2 C22B 1.826(4) . ?
P2 C20B 1.831(4) . ?
P3 F3 1.565(4) . ?
P3 F6 1.572(3) . ?
P3 F5 1.575(4) . ?
P3 F1 1.584(3) . ?
P3 F2 1.596(3) . ?
P3 F4 1.598(3) . ?
P4 F9 1.475(5) . ?
P4 F12 1.530(4) . ?
P4 F8 1.565(4) . ?
P4 F7 1.573(5) . ?
P4 F11 1.589(4) . ?
P4 F10 1.596(5) . ?
O1A C1A 1.313(5) . ?
O2A C9A 1.333(5) . ?
N1A C3A 1.321(5) . ?
N1A C4A 1.481(5) . ?
N2A C7A 1.323(5) . ?
N2A C6A 1.479(5) . ?
C1A C2A 1.357(6) . ?
C1A C10A 1.499(6) . ?
C2A C3A 1.429(6) . ?
C3A C11A 1.500(6) . ?
C4A C5A 1.529(6) . ?
C5A C6A 1.541(6) . ?
C7A C8A 1.425(6) . ?
C7A C12A 1.509(6) . ?
C8A C9A 1.360(6) . ?
C9A C13A 1.490(5) . ?
C14A C19A 1.394(6) . ?
C14A C15A 1.397(6) . ?
C15A C16A 1.383(6) . ?
C16A C17A 1.373(7) . ?
C17A C18A 1.393(7) . ?
C18A C19A 1.389(6) . ?
C20A C21A 1.531(6) . ?
C22A C23A 1.517(6) . ?
O1B C1B 1.305(5) . ?
O2B C9B 1.317(5) . ?
N1B C3B 1.329(5) . ?
N1B C4B 1.483(5) . ?
N2B C7B 1.312(6) . ?
N2B C6B 1.478(5) . ?
C1B C2B 1.367(6) . ?
C1B C10B 1.493(6) . ?
C2B C3B 1.423(6) . ?
C3B C11B 1.505(6) . ?
C4B C5B 1.516(6) . ?
C5B C6B 1.528(6) . ?
C7B C8B 1.420(6) . ?
C7B C12B 1.508(6) . ?
C8B C9B 1.369(6) . ?
C9B C13B 1.497(6) . ?
C14B C19B 1.392(6) . ?
C14B C15B 1.408(6) . ?
C15B C16B 1.389(7) . ?
C16B C17B 1.356(7) . ?
C17B C18B 1.385(7) . ?
C18B C19B 1.389(6) . ?
C20B C21B 1.521(6) . ?
C22B C23B 1.526(6) . ?
O1M CC1M 1.389(9) . ?
O1M' CC1M 1.57(2) . ?

loop_
_geom_torsion_atom_site_label_1
_geom_torsion_atom_site_label_2
_geom_torsion_atom_site_label_3
_geom_torsion_atom_site_label_4
_geom_torsion
_geom_torsion_site_symmetry_1
_geom_torsion_site_symmetry_2
_geom_torsion_site_symmetry_3
_geom_torsion_site_symmetry_4
_geom_torsion_publ_flag
O3A Re1 P1 C14A -163.71(18) . . . . ?
O2A Re1 P1 C14A 22.97(16) . . . . ?
O1A Re1 P1 C14A -63.94(17) . . . . ?
N2A Re1 P1 C14A 105.05(17) . . . . ?
N1A Re1 P1 C14A -10.6(5) . . . . ?
O3A Re1 P1 C22A 69.09(19) . . . . ?
O2A Re1 P1 C22A -104.22(18) . . . . ?
O1A Re1 P1 C22A 168.86(18) . . . . ?
N2A Re1 P1 C22A -22.14(19) . . . . ?
N1A Re1 P1 C22A -137.8(5) . . . . ?
O3A Re1 P1 C20A -48.85(18) . . . . ?
O2A Re1 P1 C20A 137.83(17) . . . . ?
O1A Re1 P1 C20A 50.92(17) . . . . ?
N2A Re1 P1 C20A -140.09(17) . . . . ?
N1A Re1 P1 C20A 104.3(5) . . . . ?
O3B Re2 P2 C14B -158.80(19) . . . . ?
O2B Re2 P2 C14B 24.15(17) . . . . ?
O1B Re2 P2 C14B -60.41(18) . . . . ?
N2B Re2 P2 C14B 106.69(18) . . . . ?
O3B Re2 P2 C22B 73.41(19) . . . . ?
O2B Re2 P2 C22B -103.64(18) . . . . ?
O1B Re2 P2 C22B 171.80(18) . . . . ?
N2B Re2 P2 C22B -21.11(19) . . . . ?
O3B Re2 P2 C20B -44.37(19) . . . . ?
O2B Re2 P2 C20B 138.58(18) . . . . ?
O1B Re2 P2 C20B 54.03(18) . . . . ?
N2B Re2 P2 C20B -138.88(19) . . . . ?
O3A Re1 O1A C1A -78.3(3) . . . . ?
O2A Re1 O1A C1A 112.7(3) . . . . ?
N2A Re1 O1A C1A 89.1(7) . . . . ?
N1A Re1 O1A C1A 26.6(3) . . . . ?
P1 Re1 O1A C1A -161.8(3) . . . . ?
O3A Re1 O2A C9A 27.7(7) . . . . ?
O1A Re1 O2A C9A 145.6(3) . . . . ?
N2A Re1 O2A C9A -39.0(3) . . . . ?
N1A Re1 O2A C9A -125.3(3) . . . . ?
P1 Re1 O2A C9A 60.5(3) . . . . ?
O3A Re1 N1A C3A 76.5(3) . . . . ?
O2A Re1 N1A C3A -109.3(3) . . . . ?
O1A Re1 N1A C3A -22.7(3) . . . . ?
N2A Re1 N1A C3A 167.6(3) . . . . ?
P1 Re1 N1A C3A -75.7(6) . . . . ?
O3A Re1 N1A C4A -105.0(3) . . . . ?
O2A Re1 N1A C4A 69.2(3) . . . . ?
O1A Re1 N1A C4A 155.8(3) . . . . ?
N2A Re1 N1A C4A -14.0(3) . . . . ?
P1 Re1 N1A C4A 102.7(5) . . . . ?
O3A Re1 N2A C7A -141.1(3) . . . . ?
O2A Re1 N2A C7A 27.5(3) . . . . ?
O1A Re1 N2A C7A 51.3(7) . . . . ?
N1A Re1 N2A C7A 114.0(3) . . . . ?
P1 Re1 N2A C7A -56.5(3) . . . . ?
O3A Re1 N2A C6A 51.7(3) . . . . ?
O2A Re1 N2A C6A -139.7(2) . . . . ?
O1A Re1 N2A C6A -115.9(6) . . . . ?
N1A Re1 N2A C6A -53.1(2) . . . . ?
P1 Re1 N2A C6A 136.3(2) . . . . ?
Re1 O1A C1A C2A -17.3(6) . . . . ?
Re1 O1A C1A C10A 163.3(3) . . . . ?
O1A C1A C2A C3A -7.6(8) . . . . ?
C10A C1A C2A C3A 171.7(5) . . . . ?
C4A N1A C3A C2A -169.1(4) . . . . ?
Re1 N1A C3A C2A 9.3(6) . . . . ?
C4A N1A C3A C11A 9.1(6) . . . . ?
Re1 N1A C3A C11A -172.5(3) . . . . ?
C1A C2A C3A N1A 11.6(8) . . . . ?
C1A C2A C3A C11A -166.7(5) . . . . ?
C3A N1A C4A C5A -115.3(4) . . . . ?
Re1 N1A C4A C5A 66.3(4) . . . . ?
N1A C4A C5A C6A -51.5(5) . . . . ?
C7A N2A C6A C5A -90.5(4) . . . . ?
Re1 N2A C6A C5A 77.6(3) . . . . ?
C4A C5A C6A N2A -22.4(5) . . . . ?
C6A N2A C7A C8A 162.3(4) . . . . ?
Re1 N2A C7A C8A -3.9(5) . . . . ?
C6A N2A C7A C12A -10.1(5) . . . . ?
Re1 N2A C7A C12A -176.4(3) . . . . ?
N2A C7A C8A C9A -25.5(6) . . . . ?
C12A C7A C8A C9A 147.4(4) . . . . ?
Re1 O2A C9A C8A 26.3(5) . . . . ?
Re1 O2A C9A C13A -159.1(3) . . . . ?
C7A C8A C9A O2A 14.5(6) . . . . ?
C7A C8A C9A C13A -159.6(4) . . . . ?
C22A P1 C14A C19A 9.7(4) . . . . ?
C20A P1 C14A C19A 121.2(3) . . . . ?
Re1 P1 C14A C19A -122.8(3) . . . . ?
C22A P1 C14A C15A -171.0(3) . . . . ?
C20A P1 C14A C15A -59.5(3) . . . . ?
Re1 P1 C14A C15A 56.4(3) . . . . ?
C19A C14A C15A C16A -0.5(6) . . . . ?
P1 C14A C15A C16A -179.7(3) . . . . ?
C14A C15A C16A C17A 0.7(6) . . . . ?
C15A C16A C17A C18A -1.0(7) . . . . ?
C16A C17A C18A C19A 1.0(7) . . . . ?
C17A C18A C19A C14A -0.8(7) . . . . ?
C15A C14A C19A C18A 0.5(6) . . . . ?
P1 C14A C19A C18A 179.7(3) . . . . ?
C14A P1 C20A C21A -54.2(4) . . . . ?
C22A P1 C20A C21A 58.0(4) . . . . ?
Re1 P1 C20A C21A -176.4(3) . . . . ?
C14A P1 C22A C23A 170.8(3) . . . . ?
C20A P1 C22A C23A 60.3(4) . . . . ?
Re1 P1 C22A C23A -57.8(3) . . . . ?
O3B Re2 O1B C1B -109.0(3) . . . . ?
O2B Re2 O1B C1B 82.2(3) . . . . ?
N1B Re2 O1B C1B -4.8(3) . . . . ?
N2B Re2 O1B C1B 71.3(7) . . . . ?
P2 Re2 O1B C1B 166.6(3) . . . . ?
O3B Re2 O2B C9B 42.9(8) . . . . ?
O1B Re2 O2B C9B 145.2(3) . . . . ?
N1B Re2 O2B C9B -125.2(3) . . . . ?
N2B Re2 O2B C9B -37.2(3) . . . . ?
P2 Re2 O2B C9B 58.0(3) . . . . ?
O3B Re2 N1B C3B 112.8(3) . . . . ?
O2B Re2 N1B C3B -69.6(3) . . . . ?
O1B Re2 N1B C3B 14.7(3) . . . . ?
N2B Re2 N1B C3B -152.8(3) . . . . ?
O3B Re2 N1B C4B -73.5(3) . . . . ?
O2B Re2 N1B C4B 104.1(3) . . . . ?
O1B Re2 N1B C4B -171.7(3) . . . . ?
N2B Re2 N1B C4B 20.9(3) . . . . ?
O3B Re2 N2B C7B -137.5(3) . . . . ?
O2B Re2 N2B C7B 31.2(3) . . . . ?
O1B Re2 N2B C7B 42.1(7) . . . . ?
N1B Re2 N2B C7B 118.4(3) . . . . ?
P2 Re2 N2B C7B -52.3(3) . . . . ?
O3B Re2 N2B C6B 43.5(3) . . . . ?
O2B Re2 N2B C6B -147.8(3) . . . . ?
O1B Re2 N2B C6B -136.8(5) . . . . ?
N1B Re2 N2B C6B -60.6(3) . . . . ?
P2 Re2 N2B C6B 128.8(3) . . . . ?
Re2 O1B C1B C2B -6.1(6) . . . . ?
Re2 O1B C1B C10B 174.7(3) . . . . ?
O1B C1B C2B C3B 11.2(7) . . . . ?
C10B C1B C2B C3B -169.6(4) . . . . ?
C4B N1B C3B C2B 171.5(4) . . . . ?
Re2 N1B C3B C2B -14.9(6) . . . . ?
C4B N1B C3B C11B -4.6(6) . . . . ?
Re2 N1B C3B C11B 169.0(3) . . . . ?
C1B C2B C3B N1B 0.5(7) . . . . ?
C1B C2B C3B C11B 176.7(4) . . . . ?
C3B N1B C4B C5B -149.4(4) . . . . ?
Re2 N1B C4B C5B 36.5(4) . . . . ?
N1B C4B C5B C6B -78.6(5) . . . . ?
C7B N2B C6B C5B -140.3(4) . . . . ?
Re2 N2B C6B C5B 38.7(5) . . . . ?
C4B C5B C6B N2B 34.6(6) . . . . ?
C6B N2B C7B C8B 166.9(4) . . . . ?
Re2 N2B C7B C8B -12.1(6) . . . . ?
C6B N2B C7B C12B -10.3(6) . . . . ?
Re2 N2B C7B C12B 170.8(3) . . . . ?
N2B C7B C8B C9B -18.7(7) . . . . ?
C12B C7B C8B C9B 158.6(4) . . . . ?
Re2 O2B C9B C8B 23.0(5) . . . . ?
Re2 O2B C9B C13B -160.7(3) . . . . ?
C7B C8B C9B O2B 13.7(6) . . . . ?
C7B C8B C9B C13B -162.4(4) . . . . ?
C22B P2 C14B C19B 4.7(4) . . . . ?
C20B P2 C14B C19B 115.0(4) . . . . ?
Re2 P2 C14B C19B -129.0(3) . . . . ?
C22B P2 C14B C15B -174.0(3) . . . . ?
C20B P2 C14B C15B -63.7(4) . . . . ?
Re2 P2 C14B C15B 52.3(4) . . . . ?
C19B C14B C15B C16B -1.8(6) . . . . ?
P2 C14B C15B C16B 177.0(4) . . . . ?
C14B C15B C16B C17B 1.6(7) . . . . ?
C15B C16B C17B C18B -1.0(8) . . . . ?
C16B C17B C18B C19B 0.6(7) . . . . ?
C17B C18B C19B C14B -0.9(7) . . . . ?
C15B C14B C19B C18B 1.5(6) . . . . ?
P2 C14B C19B C18B -177.2(3) . . . . ?
C14B P2 C20B C21B -52.9(4) . . . . ?
C22B P2 C20B C21B 57.3(4) . . . . ?
Re2 P2 C20B C21B -176.8(3) . . . . ?
C14B P2 C22B C23B 175.1(3) . . . . ?
C20B P2 C22B C23B 66.5(4) . . . . ?
Re2 P2 C22B C23B -51.6(4) . . . . ?
